data_7024506
loop_
_publ_author_name
'Sun, Chuan-Fu'
'Hu, Chun-Li'
'Kong, Fang'
'Yang, Bing-Ping'
'Mao, Jiang-Gao'

_publ_section_title
;
 Syntheses and crystal structures of four new silver(I) iodates with
 d(0)-transition metal cations.
;
_journal_issue 6
_journal_name_full 'Dalton transactions (Cambridge, England : 2003)'
_journal_page_first 1473
_journal_page_last 1479
_journal_paper_doi 10.1039/b917907k
_journal_volume 39
_journal_year 2010
_chemical_formula_moiety 'Ag2 I4 Mo O14'
_chemical_formula_sum 'Ag2 I4 Mo O14'
_chemical_formula_weight 1043.28
_chemical_name_systematic
;
?
;
_space_group_IT_number 15
_symmetry_cell_setting monoclinic
_symmetry_space_group_name_Hall '-C 2yc'
_symmetry_space_group_name_H-M 'C 1 2/c 1'
_atom_sites_solution_hydrogens none
_atom_sites_solution_primary direct
_atom_sites_solution_secondary difmap
_audit_creation_method SHELXL-97
_cell_angle_alpha 90.00
_cell_angle_beta 99.782(6)
_cell_angle_gamma 90.00
_cell_formula_units_Z 4
_cell_length_a 12.6289(14)
_cell_length_b 5.7026(5)
_cell_length_c 17.521(2)
_cell_measurement_reflns_used 1613
_cell_measurement_temperature 293(2)
_cell_measurement_theta_max 27.4797
_cell_measurement_theta_min 2.3591
_cell_volume 1243.5(2)
_computing_cell_refinement 'CrystalClear (Rigaku Inc., 2007)'
_computing_data_collection 'CrystalClear (Rigaku Inc., 2007)'
_computing_data_reduction 'CrystalClear (Rigaku Inc., 2007)'
_computing_structure_refinement 'SHELXL-97 (Sheldrick, 1997)'
_computing_structure_solution 'SHELXS-97 (Sheldrick, 1990)'
_diffrn_ambient_temperature 293(2)
_diffrn_detector_area_resol_mean 13.6612
_diffrn_measured_fraction_theta_full 0.994
_diffrn_measured_fraction_theta_max 0.994
_diffrn_measurement_device_type 'Mercury2 '
_diffrn_measurement_method CCD_Profile_fitting
_diffrn_radiation_monochromator graphite
_diffrn_radiation_source 'fine-focus sealed tube'
_diffrn_radiation_type MoK\a
_diffrn_radiation_wavelength 0.71073
_diffrn_reflns_av_R_equivalents 0.0354
_diffrn_reflns_av_sigmaI/netI 0.0288
_diffrn_reflns_limit_h_max 16
_diffrn_reflns_limit_h_min -16
_diffrn_reflns_limit_k_max 6
_diffrn_reflns_limit_k_min -7
_diffrn_reflns_limit_l_max 22
_diffrn_reflns_limit_l_min -22
_diffrn_reflns_number 4406
_diffrn_reflns_theta_full 27.48
_diffrn_reflns_theta_max 27.48
_diffrn_reflns_theta_min 2.36
_exptl_absorpt_coefficient_mu 14.120
_exptl_absorpt_correction_T_max 0.244
_exptl_absorpt_correction_T_min 0.143
_exptl_absorpt_correction_type multi-scan
_exptl_absorpt_process_details CrystalClear
_exptl_crystal_colour light-yellow
_exptl_crystal_density_diffrn 5.573
_exptl_crystal_density_method 'not measured'
_exptl_crystal_description Prism
_exptl_crystal_F_000 1840
_exptl_crystal_size_max 0.16
_exptl_crystal_size_mid 0.12
_exptl_crystal_size_min 0.10
_refine_diff_density_max 1.982
_refine_diff_density_min -1.926
_refine_diff_density_rms 0.323
_refine_ls_extinction_coef 0.00044(7)
_refine_ls_extinction_expression Fc^*^=kFc[1+0.001xFc^2^\l^3^/sin(2\q)]^-1/4^
_refine_ls_extinction_method SHELXL
_refine_ls_goodness_of_fit_ref 1.083
_refine_ls_hydrogen_treatment none
_refine_ls_matrix_type full
_refine_ls_number_parameters 97
_refine_ls_number_reflns 1424
_refine_ls_number_restraints 0
_refine_ls_restrained_S_all 1.083
_refine_ls_R_factor_all 0.0334
_refine_ls_R_factor_gt 0.0300
_refine_ls_shift/su_max 0.000
_refine_ls_shift/su_mean 0.000
_refine_ls_structure_factor_coef Fsqd
_refine_ls_weighting_details 'calc w=1/[\s^2^(Fo^2^)+(0.0519P)^2^+1.1606P] where P=(Fo^2^+2Fc^2^)/3'
_refine_ls_weighting_scheme calc
_refine_ls_wR_factor_gt 0.0745
_refine_ls_wR_factor_ref 0.0773
_reflns_number_gt 1291
_reflns_number_total 1424
_reflns_threshold_expression >2sigma(I)
_cod_data_source_file b917907k.txt
_cod_data_source_block 4
_cod_depositor_comments
;
The following automatic conversions were performed:

'_exptl_absorpt_correction_type' value 'Multi-scan' changed to
'multi-scan' according to
/home/saulius/struct/CIF-dictionaries/cif_core.dic dictionary named
'cif_core.dic' version 2.4.2 from 2011-04-26.

Automatic conversion script
Id: cif_fix_values 1891 2012-01-12 08:04:46Z andrius 
;
_cod_original_sg_symbol_H-M 'C 2/c'
_cod_original_formula_sum 'Ag2 I4 Mo O14 '
_cod_database_code 7024506

loop_
_symmetry_equiv_pos_as_xyz
'x, y, z'
'-x, y, -z+1/2'
'x+1/2, y+1/2, z'
'-x+1/2, y+1/2, -z+1/2'
'-x, -y, -z'
'x, -y, z-1/2'
'-x+1/2, -y+1/2, -z'
'x+1/2, -y+1/2, z-1/2'

loop_
_atom_site_label
_atom_site_type_symbol
_atom_site_fract_x
_atom_site_fract_y
_atom_site_fract_z
_atom_site_U_iso_or_equiv
_atom_site_adp_type
_atom_site_occupancy
_atom_site_symmetry_multiplicity
_atom_site_calc_flag
_atom_site_refinement_flags
Ag1 Ag 0.32315(5) 0.99638(10) 0.03896(3) 0.03037(19) Uani 1 1 d .
Mo1 Mo 0.5000 0.06592(13) 0.2500 0.01268(18) Uani 1 2 d S
I1 I 0.54132(3) 0.39623(7) 0.08855(2) 0.01363(15) Uani 1 1 d .
I2 I 0.28699(3) 0.49076(6) 0.17464(2) 0.01354(15) Uani 1 1 d .
O1 O 0.6612(3) 0.2468(8) 0.0710(2) 0.0185(9) Uani 1 1 d .
O2 O 0.4866(4) 0.1367(7) 0.1396(2) 0.0170(9) Uani 1 1 d .
O3 O 0.4515(4) 0.3008(8) 0.0008(2) 0.0198(9) Uani 1 1 d .
O4 O 0.3730(4) 0.5914(9) 0.1089(3) 0.0231(10) Uani 1 1 d .
O5 O 0.3881(4) 0.3606(8) 0.2518(2) 0.0187(9) Uani 1 1 d .
O6 O 0.2321(4) 0.2293(9) 0.1258(3) 0.0251(10) Uani 1 1 d .
O7 O 0.6087(4) -0.1181(8) 0.2569(3) 0.0227(10) Uani 1 1 d .

loop_
_atom_site_aniso_label
_atom_site_aniso_U_11
_atom_site_aniso_U_22
_atom_site_aniso_U_33
_atom_site_aniso_U_23
_atom_site_aniso_U_13
_atom_site_aniso_U_12
Ag1 0.0388(4) 0.0301(3) 0.0249(3) -0.0099(2) 0.0130(3) -0.0120(2)
Mo1 0.0180(4) 0.0102(3) 0.0103(3) 0.000 0.0039(3) 0.000
I1 0.0150(2) 0.0168(2) 0.0094(2) 0.00063(13) 0.00284(15) 0.00122(13)
I2 0.0152(2) 0.0145(2) 0.0113(2) -0.00037(13) 0.00324(16) 0.00147(13)
O1 0.014(2) 0.020(2) 0.021(2) -0.0008(18) 0.0040(17) 0.0060(17)
O2 0.027(2) 0.014(2) 0.009(2) 0.0009(16) 0.0029(17) -0.0073(18)
O3 0.024(2) 0.023(2) 0.0107(19) 0.0021(17) -0.0006(17) -0.0025(19)
O4 0.026(3) 0.027(3) 0.018(2) 0.0055(19) 0.010(2) 0.007(2)
O5 0.026(2) 0.018(2) 0.011(2) -0.0008(16) 0.0007(18) 0.0068(18)
O6 0.022(2) 0.024(2) 0.028(2) -0.011(2) 0.0007(19) -0.0027(19)
O7 0.035(3) 0.017(2) 0.017(2) 0.0039(17) 0.008(2) 0.008(2)

loop_
_atom_type_symbol
_atom_type_description
_atom_type_scat_dispersion_real
_atom_type_scat_dispersion_imag
_atom_type_scat_source
Ag Ag -0.8971 1.1015 'International Tables Vol C Tables 4.2.6.8 and 6.1.1.4'
I I -0.4742 1.8119 'International Tables Vol C Tables 4.2.6.8 and 6.1.1.4'
Mo Mo -1.6832 0.6857 'International Tables Vol C Tables 4.2.6.8 and 6.1.1.4'
O O 0.0106 0.0060 'International Tables Vol C Tables 4.2.6.8 and 6.1.1.4'

loop_
_geom_angle_atom_site_label_1
_geom_angle_atom_site_label_2
_geom_angle_atom_site_label_3
_geom_angle
_geom_angle_site_symmetry_1
_geom_angle_site_symmetry_3
O1 Ag1 O6 156.97(15) 5_665 1_565
O1 Ag1 O3 92.30(15) 5_665 1_565
O6 Ag1 O3 100.42(15) 1_565 1_565
O1 Ag1 O2 123.74(14) 5_665 1_565
O6 Ag1 O2 79.29(14) 1_565 1_565
O3 Ag1 O2 60.04(13) 1_565 1_565
O1 Ag1 O1 91.80(13) 5_665 3_455
O6 Ag1 O1 72.35(15) 1_565 3_455
O3 Ag1 O1 168.54(15) 1_565 3_455
O2 Ag1 O1 125.30(13) 1_565 3_455
O1 Ag1 O4 79.74(14) 5_665 .
O6 Ag1 O4 106.64(15) 1_565 .
O3 Ag1 O4 127.39(15) 1_565 .
O2 Ag1 O4 81.66(14) 1_565 .
O1 Ag1 O4 63.93(14) 3_455 .
O1 Ag1 Ag1 48.49(10) 5_665 7_565
O6 Ag1 Ag1 113.85(11) 1_565 7_565
O3 Ag1 Ag1 139.62(10) 1_565 7_565
O2 Ag1 Ag1 144.50(10) 1_565 7_565
O1 Ag1 Ag1 43.31(9) 3_455 7_565
O4 Ag1 Ag1 63.16(11) . 7_565
O1 Ag1 Ag1 105.53(11) 5_665 7_575
O6 Ag1 Ag1 62.08(12) 1_565 7_575
O3 Ag1 Ag1 70.01(11) 1_565 7_575
O2 Ag1 Ag1 108.00(10) 1_565 7_575
O1 Ag1 Ag1 98.57(10) 3_455 7_575
O4 Ag1 Ag1 162.16(10) . 7_575
Ag1 Ag1 Ag1 107.19(3) 7_565 7_575
O7 Mo1 O7 104.6(3) 2_655 .
O7 Mo1 O2 97.47(19) 2_655 2_655
O7 Mo1 O2 97.04(19) . 2_655
O7 Mo1 O2 97.04(19) 2_655 .
O7 Mo1 O2 97.47(19) . .
O2 Mo1 O2 156.2(2) 2_655 .
O7 Mo1 O5 167.1(2) 2_655 2_655
O7 Mo1 O5 87.7(2) . 2_655
O2 Mo1 O5 84.76(17) 2_655 2_655
O2 Mo1 O5 77.04(16) . 2_655
O7 Mo1 O5 87.7(2) 2_655 .
O7 Mo1 O5 167.1(2) . .
O2 Mo1 O5 77.04(16) 2_655 .
O2 Mo1 O5 84.76(17) . .
O5 Mo1 O5 80.3(2) 2_655 .
O1 I1 O3 97.69(19) . .
O1 I1 O2 95.4(2) . .
O3 I1 O2 86.66(19) . .
O1 I1 O3 96.03(18) . 5_665
O3 I1 O3 75.4(2) . 5_665
O2 I1 O3 159.80(18) . 5_665
O1 I1 O4 177.84(18) . .
O3 I1 O4 80.23(18) . .
O2 I1 O4 83.90(17) . .
O3 I1 O4 84.05(15) 5_665 .
O6 I2 O4 100.6(2) . .
O6 I2 O5 100.2(2) . .
O4 I2 O5 100.3(2) . .
I1 O1 Ag1 126.3(2) . 5_665
I1 O1 Ag1 119.0(2) . 3_545
Ag1 O1 Ag1 88.20(13) 5_665 3_545
I1 O2 Mo1 130.1(2) . .
I1 O2 Ag1 103.17(17) . 1_545
Mo1 O2 Ag1 122.17(18) . 1_545
I1 O3 I1 104.6(2) . 5_665
I1 O3 Ag1 108.29(18) . 1_545
I1 O3 Ag1 141.1(2) 5_665 1_545
I2 O4 I1 124.9(2) . .
I2 O4 Ag1 116.9(2) . .
I1 O4 Ag1 117.97(17) . .
I2 O5 Mo1 131.4(2) . .
I2 O6 Ag1 124.2(2) . 1_545

loop_
_geom_bond_atom_site_label_1
_geom_bond_atom_site_label_2
_geom_bond_distance
_geom_bond_site_symmetry_2
Ag1 O1 2.408(4) 5_665
Ag1 O6 2.448(5) 1_565
Ag1 O3 2.541(5) 1_565
Ag1 O2 2.603(4) 1_565
Ag1 O1 2.629(4) 3_455
Ag1 O4 2.640(5) .
Ag1 Ag1 3.5095(11) 7_565
Ag1 Ag1 3.5759(13) 7_575
Mo1 O7 1.716(5) 2_655
Mo1 O7 1.716(5) .
Mo1 O2 1.954(4) 2_655
Mo1 O2 1.954(4) .
Mo1 O5 2.200(4) 2_655
Mo1 O5 2.200(4) .
I1 O1 1.809(4) .
I1 O3 1.832(4) .
I1 O2 1.918(4) .
I1 O3 2.343(4) 5_665
I1 O4 2.478(4) .
I2 O6 1.799(5) .
I2 O4 1.806(4) .
I2 O5 1.850(4) .
O1 Ag1 2.408(4) 5_665
O1 Ag1 2.629(4) 3_545
O2 Ag1 2.603(4) 1_545
O3 I1 2.343(4) 5_665
O3 Ag1 2.541(5) 1_545
O6 Ag1 2.448(5) 1_545
